data_1534570
loop_
_publ_author_name
'Gibson, B.J.'
'Das, A.'
'Poettgen, R.'
'Kremer, R.K.'
'Hoffmann, R.D.'

_publ_section_title
;
 Synthesis, structure and magnetic properties of La T Mg and Ce T Mg (T=
 Pd, Pt, Au)
;
_journal_name_full 'Journal of Physics: Condensed Matter'
_journal_page_first 5173
_journal_page_last 5186
_journal_volume 14
_journal_year 2002
_chemical_formula_sum 'Ce Mg Pd'
_chemical_name_systematic 'Ce Pd Mg'
_space_group_IT_number 189
_symmetry_space_group_name_Hall 'P -6 -2'
_symmetry_space_group_name_H-M 'P -6 2 m'
_cell_angle_alpha 90
_cell_angle_beta 90
_cell_angle_gamma 120
_cell_formula_units_Z 3
_cell_length_a 7.673
_cell_length_b 7.673
_cell_length_c 4.1037
_cell_volume 209.236
_citation_journal_id_ASTM JCOMEL
_cod_data_source_file Gibson_JCOMEL_2002_585.cif
_cod_data_source_block Ce1Mg1Pd1
_cod_original_cell_volume 209.2361
_cod_original_formula_sum 'Ce1 Mg1 Pd1'
_cod_database_code 1534570

loop_
_symmetry_equiv_pos_as_xyz
x,y,z
-x+y,-x,-z
-y,x-y,z
x,y,-z
-x+y,-x,z
-y,x-y,-z
y,x,z
x-y,-y,-z
-x,-x+y,z
y,x,-z
x-y,-y,z
-x,-x+y,-z

loop_
_atom_site_label
_atom_site_type_symbol
_atom_site_fract_x
_atom_site_fract_y
_atom_site_fract_z
_atom_site_occupancy
_atom_site_U_iso_or_equiv
Ce1 Ce 0.58362 0 0.5 1 0.0
Pd1 Pd 0 0 0.5 1 0.0
Mg1 Mg 0.2375 0 0 1 0.0
Pd2 Pd 0.3333 0.6667 0 1 0.0
